data_7101364
loop_
_publ_author_name
'Wesley Henderson'
'De Long,Hugh C.'
'Douglas Fox'
'Paul C. Trulove'
'Young Junior,Victor G.'

_publ_section_title
;
Alkyl vs. Alkoxy Chains on Ionic Liquid Cations
;
_journal_issue 35
_journal_name_full 'Chemical Communications'
_journal_paper_doi 10.1039/b606381k
_journal_year 2006
_chemical_formula_moiety 'C8 H15 N2 O, F6 P'
_chemical_formula_sum 'C8 H15 F6 N2 O P'
_chemical_formula_weight 300.19
_chemical_name_common 06062a
_chemical_name_systematic
;
1-(2-methoxyethyl)-2,3-dimethylimidazolium hexafluorophosphate
;
_space_group_IT_number 2
_symmetry_cell_setting triclinic
_symmetry_space_group_name_Hall '-P 1'
_symmetry_space_group_name_H-M 'P -1'
_atom_sites_solution_hydrogens geom
_atom_sites_solution_primary direct
_atom_sites_solution_secondary difmap
_audit_creation_method SHELXL-97
_cell_angle_alpha 67.755(2)
_cell_angle_beta 69.073(2)
_cell_angle_gamma 62.821(2)
_cell_formula_units_Z 2
_cell_length_a 8.3405(13)
_cell_length_b 8.7297(14)
_cell_length_c 10.4831(16)
_cell_measurement_reflns_used 2361
_cell_measurement_temperature 173(2)
_cell_measurement_theta_max 27.11
_cell_measurement_theta_min 2.72
_cell_volume 612.52(17)
_computing_cell_refinement 'Bruker SMART'
_computing_data_collection 'Bruker SMART'
_computing_data_reduction 'Bruker SAINT'
_computing_molecular_graphics 'Bruker SHELXTL'
_computing_publication_material 'Bruker SHELXTL'
_computing_structure_refinement 'Bruker SHELXTL'
_computing_structure_solution 'Bruker SHELXTL'
_diffrn_ambient_temperature 173(2)
_diffrn_measured_fraction_theta_full 0.981
_diffrn_measured_fraction_theta_max 0.981
_diffrn_measurement_device_type 'CCD area detector'
_diffrn_measurement_method 'phi and omega scans'
_diffrn_radiation_monochromator graphite
_diffrn_radiation_source 'sealed tube'
_diffrn_radiation_type MoK\a
_diffrn_radiation_wavelength 0.71073
_diffrn_reflns_av_R_equivalents 0.0194
_diffrn_reflns_av_sigmaI/netI 0.0189
_diffrn_reflns_limit_h_max 10
_diffrn_reflns_limit_h_min -9
_diffrn_reflns_limit_k_max 11
_diffrn_reflns_limit_k_min -9
_diffrn_reflns_limit_l_max 13
_diffrn_reflns_limit_l_min 0
_diffrn_reflns_number 6573
_diffrn_reflns_theta_full 27.15
_diffrn_reflns_theta_max 27.15
_diffrn_reflns_theta_min 2.15
_exptl_absorpt_coefficient_mu 0.291
_exptl_absorpt_correction_T_max 0.9307
_exptl_absorpt_correction_T_min 0.9049
_exptl_absorpt_correction_type multi-scan
_exptl_absorpt_process_details 'SADABS (G. Sheldrick, 2003)'
_exptl_crystal_colour Colorless
_exptl_crystal_density_diffrn 1.628
_exptl_crystal_density_method 'not measured'
_exptl_crystal_description Plate
_exptl_crystal_F_000 308
_exptl_crystal_size_max 0.35
_exptl_crystal_size_mid 0.30
_exptl_crystal_size_min 0.25
_refine_diff_density_max 0.287
_refine_diff_density_min -0.345
_refine_diff_density_rms 0.058
_refine_ls_extinction_method none
_refine_ls_goodness_of_fit_ref 1.079
_refine_ls_hydrogen_treatment riding
_refine_ls_matrix_type full
_refine_ls_number_parameters 248
_refine_ls_number_reflns 2665
_refine_ls_number_restraints 64
_refine_ls_restrained_S_all 1.084
_refine_ls_R_factor_all 0.0418
_refine_ls_R_factor_gt 0.0373
_refine_ls_shift/su_max 0.001
_refine_ls_shift/su_mean 0.000
_refine_ls_structure_factor_coef Fsqd
_refine_ls_weighting_details 'calc w=1/[\s^2^(Fo^2^)+(0.0622P)^2^+0.2110P] where P=(Fo^2^+2Fc^2^)/3'
_refine_ls_weighting_scheme calc
_refine_ls_wR_factor_gt 0.1057
_refine_ls_wR_factor_ref 0.1093
_reflns_number_gt 2354
_reflns_number_total 2665
_reflns_threshold_expression >2sigma(I)
_cod_data_source_file b606381k.txt
_cod_depositor_comments
;
The following automatic conversions were performed:
'_symmetry_cell_setting' value 'Triclinic' changed to 'triclinic'
according to '/home/saulius/struct/CIF-dictionaries/cif_core.dic'
dictionary named 'cif_core.dic' version 2.4.1 from
2010-06-29.

'_exptl_absorpt_correction_type' value 'Multi-scan' changed
to 'multi-scan' according to
'/home/saulius/struct/CIF-dictionaries/cif_core.dic' dictionary named
'cif_core.dic' version 2.4.1 from 2010-06-29.

Automatic conversion script
Id: cif_fix_enum 1527 2010-12-29 10:47:43Z saulius 
;
_cod_original_sg_symbol_H-M 'P-1 '
_cod_database_code 7101364

loop_
_symmetry_equiv_pos_as_xyz
'x, y, z'
'-x, -y, -z'

loop_
_atom_site_label
_atom_site_type_symbol
_atom_site_fract_x
_atom_site_fract_y
_atom_site_fract_z
_atom_site_U_iso_or_equiv
_atom_site_adp_type
_atom_site_occupancy
_atom_site_symmetry_multiplicity
_atom_site_calc_flag
_atom_site_refinement_flags
_atom_site_disorder_assembly
_atom_site_disorder_group
O1 O 0.47591(17) 0.65286(15) 0.59879(12) 0.0368(3) Uani 1 1 d . . .
N1 N 0.76908(17) 0.31234(16) 0.69093(13) 0.0263(3) Uani 1 1 d . . .
N2 N 1.03881(17) 0.26543(17) 0.70566(14) 0.0301(3) Uani 1 1 d . . .
C1 C 0.8662(2) 0.28508(18) 0.77965(15) 0.0268(3) Uani 1 1 d . . .
C2 C 1.0510(2) 0.2795(2) 0.56751(17) 0.0342(3) Uani 1 1 d . . .
H2A H 1.1584 0.2705 0.4929 0.041 Uiso 1 1 calc R . .
C3 C 0.8835(2) 0.3081(2) 0.55810(16) 0.0321(3) Uani 1 1 d . . .
H3A H 0.8495 0.3229 0.4756 0.039 Uiso 1 1 calc R . .
C4 C 0.5708(2) 0.3469(2) 0.72594(18) 0.0320(3) Uani 1 1 d . . .
H4A H 0.5402 0.2637 0.8175 0.038 Uiso 1 1 calc R . .
H4B H 0.5423 0.3237 0.6526 0.038 Uiso 1 1 calc R . .
C5 C 0.4522(2) 0.5363(2) 0.73564(17) 0.0316(3) Uani 1 1 d . . .
H5A H 0.3206 0.5500 0.7728 0.038 Uiso 1 1 calc R . .
H5B H 0.4891 0.5655 0.8008 0.038 Uiso 1 1 calc R . .
C6 C 0.3724(3) 0.8340(2) 0.6028(2) 0.0440(4) Uani 1 1 d . . .
H6A H 0.3849 0.9115 0.5065 0.066 Uiso 1 1 calc R . .
H6B H 0.4192 0.8640 0.6601 0.066 Uiso 1 1 calc R . .
H6C H 0.2418 0.8513 0.6447 0.066 Uiso 1 1 calc R . .
C7 C 0.7985(3) 0.2743(2) 0.93277(16) 0.0372(4) Uani 1 1 d . . .
H7A H 0.6890 0.2424 0.9693 0.056 Uiso 1 1 calc R . .
H7B H 0.7662 0.3900 0.9478 0.056 Uiso 1 1 calc R . .
H7C H 0.8957 0.1832 0.9826 0.056 Uiso 1 1 calc R . .
C8 C 1.1900(2) 0.2404(3) 0.7603(2) 0.0462(4) Uani 1 1 d . . .
H8A H 1.1506 0.3350 0.8061 0.069 Uiso 1 1 calc R . .
H8B H 1.2975 0.2453 0.6821 0.069 Uiso 1 1 calc R . .
H8C H 1.2234 0.1242 0.8293 0.069 Uiso 1 1 calc R . .
P1 P 0.7819(3) 0.8032(3) 0.8237(2) 0.02572(16) Uani 0.509(4) 1 d PD A 1
F1 F 0.5804(4) 0.9368(5) 0.8082(6) 0.0778(13) Uani 0.509(4) 1 d PD A 1
F2 F 0.8634(7) 0.9104(6) 0.6756(3) 0.0706(17) Uani 0.509(4) 1 d PD A 1
F3 F 0.7686(9) 0.6817(6) 0.7507(5) 0.0560(13) Uani 0.509(4) 1 d PD A 1
F4 F 0.7929(8) 0.9238(6) 0.8973(5) 0.0525(11) Uani 0.509(4) 1 d PD A 1
F5 F 0.7017(6) 0.6949(6) 0.9721(3) 0.0623(14) Uani 0.509(4) 1 d PD A 1
F6 F 0.9830(3) 0.6686(5) 0.8381(6) 0.0870(18) Uani 0.509(4) 1 d PD A 1
P1' P 0.7785(4) 0.8010(5) 0.8287(4) 0.02572(16) Uani 0.338(6) 1 d PD B 2
F1' F 0.7170(12) 0.7020(10) 0.7668(8) 0.072(3) Uani 0.338(6) 1 d PD B 2
F2' F 0.7923(10) 0.9420(8) 0.6813(5) 0.0504(16) Uani 0.338(6) 1 d PD B 2
F3' F 0.9857(6) 0.6805(10) 0.7806(7) 0.077(2) Uani 0.338(6) 1 d PD B 2
F4' F 0.5702(5) 0.9204(9) 0.8751(7) 0.077(2) Uani 0.338(6) 1 d PD B 2
F5' F 0.7635(12) 0.6594(8) 0.9755(5) 0.0504(16) Uani 0.338(6) 1 d PD B 2
F6' F 0.8408(12) 0.8989(11) 0.8897(8) 0.072(3) Uani 0.338(6) 1 d PD B 2
P1" P 0.7816(8) 0.7932(8) 0.8387(6) 0.02572(16) Uani 0.153(5) 1 d PD C 3
F1" F 0.5922(15) 0.767(3) 0.887(2) 0.177(9) Uani 0.153(5) 1 d PD C 3
F2" F 0.716(3) 0.9459(13) 0.7062(12) 0.105(7) Uani 0.153(5) 1 d PD C 3
F3" F 0.867(3) 0.6518(13) 0.7502(11) 0.117(10) Uani 0.153(5) 1 d PD C 3
F4" F 0.696(3) 0.9345(13) 0.9269(11) 0.117(10) Uani 0.153(5) 1 d PD C 3
F5" F 0.846(3) 0.6396(13) 0.9709(11) 0.105(7) Uani 0.153(5) 1 d PD C 3
F6" F 0.9707(15) 0.819(3) 0.790(2) 0.177(9) Uani 0.153(5) 1 d PD C 3

loop_
_atom_site_aniso_label
_atom_site_aniso_U_11
_atom_site_aniso_U_22
_atom_site_aniso_U_33
_atom_site_aniso_U_23
_atom_site_aniso_U_13
_atom_site_aniso_U_12
O1 0.0466(7) 0.0274(6) 0.0330(6) -0.0069(5) -0.0120(5) -0.0095(5)
N1 0.0284(6) 0.0238(6) 0.0283(6) -0.0075(5) -0.0064(5) -0.0103(5)
N2 0.0276(6) 0.0276(6) 0.0353(7) -0.0101(5) -0.0075(5) -0.0086(5)
C1 0.0299(7) 0.0216(6) 0.0284(7) -0.0072(5) -0.0068(6) -0.0086(5)
C2 0.0362(8) 0.0319(8) 0.0302(8) -0.0116(6) 0.0007(6) -0.0123(6)
C3 0.0417(8) 0.0295(7) 0.0254(7) -0.0089(6) -0.0065(6) -0.0127(6)
C4 0.0287(7) 0.0301(7) 0.0400(8) -0.0073(6) -0.0088(6) -0.0138(6)
C5 0.0279(7) 0.0312(8) 0.0329(8) -0.0080(6) -0.0053(6) -0.0100(6)
C6 0.0504(10) 0.0283(8) 0.0528(11) -0.0076(7) -0.0191(8) -0.0110(7)
C7 0.0474(9) 0.0358(8) 0.0258(7) -0.0086(6) -0.0067(7) -0.0141(7)
C8 0.0331(9) 0.0508(11) 0.0597(12) -0.0169(9) -0.0177(8) -0.0123(8)
P1 0.0279(2) 0.0244(2) 0.0228(3) -0.0050(2) -0.00589(19) -0.00869(17)
F1 0.0474(18) 0.064(2) 0.115(4) -0.024(2) -0.048(2) 0.0064(16)
F2 0.108(4) 0.064(3) 0.0426(17) -0.0094(15) 0.0134(19) -0.060(3)
F3 0.104(3) 0.0424(19) 0.0361(16) -0.0133(14) -0.0110(19) -0.040(2)
F4 0.097(3) 0.0376(15) 0.0369(19) -0.0106(13) -0.0260(18) -0.0276(18)
F5 0.088(3) 0.057(2) 0.0335(16) -0.0093(13) 0.0152(16) -0.043(2)
F6 0.0331(15) 0.0566(19) 0.150(5) -0.022(3) -0.030(2) 0.0037(14)
P1' 0.0279(2) 0.0244(2) 0.0228(3) -0.0050(2) -0.00589(19) -0.00869(17)
F1' 0.112(6) 0.084(4) 0.067(4) -0.004(3) -0.044(4) -0.069(4)
F2' 0.097(5) 0.0307(19) 0.0205(16) 0.0050(13) -0.0193(18) -0.026(2)
F3' 0.0342(19) 0.084(3) 0.072(3) -0.031(3) 0.0019(16) 0.0097(18)
F4' 0.0342(19) 0.084(3) 0.072(3) -0.031(3) 0.0019(16) 0.0097(18)
F5' 0.097(5) 0.0307(19) 0.0205(16) 0.0050(13) -0.0193(18) -0.026(2)
F6' 0.112(6) 0.084(4) 0.067(4) -0.004(3) -0.044(4) -0.069(4)
P1" 0.0279(2) 0.0244(2) 0.0228(3) -0.0050(2) -0.00589(19) -0.00869(17)
F1" 0.056(7) 0.193(19) 0.29(2) -0.072(18) 0.010(10) -0.078(10)
F2" 0.183(19) 0.049(5) 0.087(9) 0.005(5) -0.096(11) -0.015(7)
F3" 0.22(2) 0.037(4) 0.036(4) -0.023(3) -0.001(8) -0.009(8)
F4" 0.22(2) 0.037(4) 0.036(4) -0.023(3) -0.001(8) -0.009(8)
F5" 0.183(19) 0.049(5) 0.087(9) 0.005(5) -0.096(11) -0.015(7)
F6" 0.056(7) 0.193(19) 0.29(2) -0.072(18) 0.010(10) -0.078(10)

loop_
_atom_type_symbol
_atom_type_description
_atom_type_scat_dispersion_real
_atom_type_scat_dispersion_imag
_atom_type_scat_source
C C 0.0033 0.0016 'International Tables Vol C Tables 4.2.6.8 and 6.1.1.4'
H H 0.0000 0.0000 'International Tables Vol C Tables 4.2.6.8 and 6.1.1.4'
N N 0.0061 0.0033 'International Tables Vol C Tables 4.2.6.8 and 6.1.1.4'
O O 0.0106 0.0060 'International Tables Vol C Tables 4.2.6.8 and 6.1.1.4'
F F 0.0171 0.0103 'International Tables Vol C Tables 4.2.6.8 and 6.1.1.4'
P P 0.1023 0.0942 'International Tables Vol C Tables 4.2.6.8 and 6.1.1.4'

loop_
_geom_angle_atom_site_label_1
_geom_angle_atom_site_label_2
_geom_angle_atom_site_label_3
_geom_angle
C5 O1 C6 110.97(13)
C1 N1 C3 109.17(13)
C1 N1 C4 126.00(13)
C3 N1 C4 124.81(13)
C1 N2 C2 109.28(13)
C1 N2 C8 125.72(14)
C2 N2 C8 124.96(14)
N1 C1 N2 107.32(13)
N1 C1 C7 126.93(14)
N2 C1 C7 125.73(14)
C3 C2 N2 107.15(14)
C3 C2 H2A 126.4
N2 C2 H2A 126.4
C2 C3 N1 107.08(14)
C2 C3 H3A 126.5
N1 C3 H3A 126.5
N1 C4 C5 112.19(12)
N1 C4 H4A 109.2
C5 C4 H4A 109.2
N1 C4 H4B 109.2
C5 C4 H4B 109.2
H4A C4 H4B 107.9
O1 C5 C4 108.67(13)
O1 C5 H5A 110.0
C4 C5 H5A 110.0
O1 C5 H5B 110.0
C4 C5 H5B 110.0
H5A C5 H5B 108.3
O1 C6 H6A 109.5
O1 C6 H6B 109.5
H6A C6 H6B 109.5
O1 C6 H6C 109.5
H6A C6 H6C 109.5
H6B C6 H6C 109.5
C1 C7 H7A 109.5
C1 C7 H7B 109.5
H7A C7 H7B 109.5
C1 C7 H7C 109.5
H7A C7 H7C 109.5
H7B C7 H7C 109.5
N2 C8 H8A 109.5
N2 C8 H8B 109.5
H8A C8 H8B 109.5
N2 C8 H8C 109.5
H8A C8 H8C 109.5
H8B C8 H8C 109.5
F6 P1 F4 90.63(16)
F6 P1 F1 179.3(2)
F4 P1 F1 90.09(16)
F6 P1 F2 89.81(17)
F4 P1 F2 89.85(16)
F1 P1 F2 90.10(17)
F6 P1 F5 89.82(17)
F4 P1 F5 90.21(15)
F1 P1 F5 90.28(17)
F2 P1 F5 179.6(2)
F6 P1 F3 89.80(16)
F4 P1 F3 179.35(18)
F1 P1 F3 89.47(16)
F2 P1 F3 90.64(15)
F5 P1 F3 89.30(15)
F3' P1' F6' 90.3(2)
F3' P1' F4' 179.0(2)
F6' P1' F4' 90.7(2)
F3' P1' F2' 89.9(2)
F6' P1' F2' 90.05(19)
F4' P1' F2' 89.90(19)
F3' P1' F5' 90.3(2)
F6' P1' F5' 90.51(19)
F4' P1' F5' 89.9(2)
F2' P1' F5' 179.4(2)
F3' P1' F1' 89.3(2)
F6' P1' F1' 179.6(3)
F4' P1' F1' 89.7(2)
F2' P1' F1' 89.89(19)
F5' P1' F1' 89.56(19)
F6" P1" F4" 90.1(2)
F6" P1" F1" 180.0(4)
F4" P1" F1" 90.0(2)
F6" P1" F5" 90.2(2)
F4" P1" F5" 90.3(2)
F1" P1" F5" 89.8(2)
F6" P1" F2" 90.2(2)
F4" P1" F2" 90.1(2)
F1" P1" F2" 89.8(2)
F5" P1" F2" 179.5(3)
F6" P1" F3" 90.0(2)
F4" P1" F3" 179.9(3)
F1" P1" F3" 90.0(2)
F5" P1" F3" 89.7(2)
F2" P1" F3" 89.9(2)

loop_
_geom_bond_atom_site_label_1
_geom_bond_atom_site_label_2
_geom_bond_distance
O1 C5 1.4172(18)
O1 C6 1.423(2)
N1 C1 1.3311(19)
N1 C3 1.3815(19)
N1 C4 1.4683(18)
N2 C1 1.3348(19)
N2 C2 1.376(2)
N2 C8 1.461(2)
C1 C7 1.480(2)
C2 C3 1.336(2)
C2 H2A 0.9500
C3 H3A 0.9500
C4 C5 1.512(2)
C4 H4A 0.9900
C4 H4B 0.9900
C5 H5A 0.9900
C5 H5B 0.9900
C6 H6A 0.9800
C6 H6B 0.9800
C6 H6C 0.9800
C7 H7A 0.9800
C7 H7B 0.9800
C7 H7C 0.9800
C8 H8A 0.9800
C8 H8B 0.9800
C8 H8C 0.9800
P1 F6 1.569(2)
P1 F4 1.570(2)
P1 F1 1.572(2)
P1 F2 1.574(2)
P1 F5 1.576(2)
P1 F3 1.584(2)
P1' F3' 1.570(3)
P1' F6' 1.571(3)
P1' F4' 1.571(3)
P1' F2' 1.574(3)
P1' F5' 1.574(3)
P1' F1' 1.580(3)
P1" F6" 1.571(3)
P1" F4" 1.573(3)
P1" F1" 1.573(3)
P1" F5" 1.574(3)
P1" F2" 1.574(3)
P1" F3" 1.576(3)

loop_
_geom_torsion_atom_site_label_1
_geom_torsion_atom_site_label_2
_geom_torsion_atom_site_label_3
_geom_torsion_atom_site_label_4
_geom_torsion
C3 N1 C1 N2 0.57(16)
C4 N1 C1 N2 -177.75(13)
C3 N1 C1 C7 -178.22(14)
C4 N1 C1 C7 3.5(2)
C2 N2 C1 N1 -0.38(16)
C8 N2 C1 N1 177.24(14)
C2 N2 C1 C7 178.42(14)
C8 N2 C1 C7 -4.0(2)
C1 N2 C2 C3 0.05(18)
C8 N2 C2 C3 -177.59(15)
N2 C2 C3 N1 0.29(17)
C1 N1 C3 C2 -0.54(17)
C4 N1 C3 C2 177.80(13)
C1 N1 C4 C5 76.98(18)
C3 N1 C4 C5 -101.08(17)
C6 O1 C5 C4 -177.76(13)
N1 C4 C5 O1 67.82(16)
